data_4087282
loop_
_publ_author_name
'He, Jiao'
'Deng, Cheng-Long'
'Li, Yao'
'Li, Yu-Long'
'Wu, Yu'
'Zou, Li-Ke'
'Mu, Chao'
'Luo, Qiang'
'Xie, Bin'
'Wei, Jian'
'Hu, Jing-Wen'
'Zhao, Pei-Hua'
'Zheng, Wen'

_publ_section_title
;
 A New Route to the Synthesis of Phosphine-Substituted Diiron Aza- and
 Oxadithiolate Complexes
;
_journal_issue 7
_journal_name_full Organometallics
_journal_page_first 1322
_journal_paper_doi 10.1021/acs.organomet.7b00040
_journal_volume 36
_journal_year 2017
_chemical_formula_sum 'C29 H29 Fe2 N2 O5 P S2'
_chemical_formula_weight 692.33
_chemical_name_systematic
; 
 ? 
;
_space_group_IT_number 2
_symmetry_cell_setting triclinic
_symmetry_space_group_name_Hall '-P 1'
_symmetry_space_group_name_H-M 'P -1'
_atom_sites_solution_hydrogens geom
_atom_sites_solution_primary direct
_atom_sites_solution_secondary difmap
_audit_creation_method SHELXL-97
_cell_angle_alpha 77.090(2)
_cell_angle_beta 89.051(2)
_cell_angle_gamma 80.138(2)
_cell_formula_units_Z 2
_cell_length_a 10.5529(16)
_cell_length_b 11.1905(17)
_cell_length_c 13.644(2)
_cell_measurement_reflns_used 8379
_cell_measurement_temperature 100(2)
_cell_measurement_theta_max 27.7564
_cell_measurement_theta_min 2.4809
_cell_volume 1546.9(4)
_computing_cell_refinement 'Bruker SMART'
_computing_data_collection 'Bruker SMART'
_computing_data_reduction 'Bruker SAINT'
_computing_molecular_graphics 'Bruker SHELXTL'
_computing_publication_material 'Bruker SHELXTL'
_computing_structure_refinement 'SHELXL-97 (Sheldrick, 1997)'
_computing_structure_solution 'SHELXS-97 (Sheldrick, 1990)'
_diffrn_ambient_temperature 100(2)
_diffrn_measured_fraction_theta_full 0.991
_diffrn_measured_fraction_theta_max 0.991
_diffrn_measurement_device_type bruker-CCD
_diffrn_measurement_method 'phi and omega scans'
_diffrn_radiation_monochromator graphite
_diffrn_radiation_source 'fine-focus sealed tube'
_diffrn_radiation_type MoK\a
_diffrn_radiation_wavelength 0.71073
_diffrn_reflns_av_R_equivalents 0.0194
_diffrn_reflns_av_sigmaI/netI 0.0320
_diffrn_reflns_limit_h_max 12
_diffrn_reflns_limit_h_min -12
_diffrn_reflns_limit_k_max 13
_diffrn_reflns_limit_k_min -13
_diffrn_reflns_limit_l_max 16
_diffrn_reflns_limit_l_min -15
_diffrn_reflns_number 10268
_diffrn_reflns_theta_full 25.01
_diffrn_reflns_theta_max 25.01
_diffrn_reflns_theta_min 2.95
_exptl_absorpt_coefficient_mu 1.165
_exptl_absorpt_correction_T_max 0.8091
_exptl_absorpt_correction_T_min 0.7920
_exptl_absorpt_correction_type multi-scan
_exptl_absorpt_process_details sadabs
_exptl_crystal_colour yellow
_exptl_crystal_density_diffrn 1.486
_exptl_crystal_density_method 'not measured'
_exptl_crystal_description block
_exptl_crystal_F_000 712
_exptl_crystal_size_max 0.21
_exptl_crystal_size_mid 0.20
_exptl_crystal_size_min 0.19
_refine_diff_density_max 0.324
_refine_diff_density_min -0.304
_refine_diff_density_rms 0.053
_refine_ls_extinction_method none
_refine_ls_goodness_of_fit_ref 1.040
_refine_ls_hydrogen_treatment mixed
_refine_ls_matrix_type full
_refine_ls_number_parameters 372
_refine_ls_number_reflns 5427
_refine_ls_number_restraints 0
_refine_ls_restrained_S_all 1.040
_refine_ls_R_factor_all 0.0269
_refine_ls_R_factor_gt 0.0237
_refine_ls_shift/su_max 0.001
_refine_ls_shift/su_mean 0.000
_refine_ls_structure_factor_coef Fsqd
_refine_ls_weighting_details 'calc w=1/[\s^2^(Fo^2^)+(0.0295P)^2^+0.5210P] where P=(Fo^2^+2Fc^2^)/3'
_refine_ls_weighting_scheme calc
_refine_ls_wR_factor_gt 0.0615
_refine_ls_wR_factor_ref 0.0630
_reflns_number_gt 4919
_reflns_number_total 5427
_reflns_threshold_expression >2sigma(I)
_cod_data_source_file om7b00040_si_002.cif
_cod_data_source_block 2
_cod_original_sg_symbol_H-M P-1
_cod_database_code 4087282

loop_
_symmetry_equiv_pos_as_xyz
'x, y, z'
'-x, -y, -z'

loop_
_atom_site_label
_atom_site_type_symbol
_atom_site_fract_x
_atom_site_fract_y
_atom_site_fract_z
_atom_site_U_iso_or_equiv
_atom_site_adp_type
_atom_site_occupancy
_atom_site_symmetry_multiplicity
_atom_site_calc_flag
_atom_site_refinement_flags
P1 P 0.72743(4) 0.33994(4) 0.35104(3) 0.01292(10) Uani 1 1 d .
Fe1 Fe 0.93233(2) 0.22803(2) 0.075285(19) 0.01424(8) Uani 1 1 d .
Fe2 Fe 0.86181(2) 0.25133(2) 0.249387(18) 0.01236(7) Uani 1 1 d .
S1 S 0.72497(4) 0.26401(4) 0.12073(3) 0.01333(10) Uani 1 1 d .
S2 S 0.94847(4) 0.39603(4) 0.13732(3) 0.01375(10) Uani 1 1 d .
O4 O 1.21344(12) 0.16001(13) 0.09657(11) 0.0285(3) Uani 1 1 d .
O3 O 0.90274(15) -0.03311(14) 0.09527(13) 0.0426(4) Uani 1 1 d .
O5 O 0.91434(13) 0.31418(14) -0.14555(11) 0.0305(3) Uani 1 1 d .
O2 O 1.09346(13) 0.21211(15) 0.37567(12) 0.0352(4) Uani 1 1 d .
O1 O 0.82869(15) -0.00541(14) 0.33355(12) 0.0384(4) Uani 1 1 d .
N2 N 0.65582(18) 0.14780(18) 0.49192(14) 0.0380(5) Uani 1 1 d .
N1 N 0.69715(12) 0.51918(13) 0.11145(11) 0.0132(3) Uani 1 1 d .
C29 C 0.6673(2) 0.0637(2) 0.58141(19) 0.0444(6) Uani 1 1 d .
H29 H 0.6132 0.0025 0.5928 0.053 Uiso 1 1 calc R
C28 C 0.7533(2) 0.0624(2) 0.65653(17) 0.0370(5) Uani 1 1 d .
H28 H 0.7585 0.0019 0.7181 0.044 Uiso 1 1 calc R
C27 C 0.8317(2) 0.1512(2) 0.64014(17) 0.0363(5) Uani 1 1 d .
H27 H 0.8919 0.1528 0.6906 0.044 Uiso 1 1 calc R
C26 C 0.82211(19) 0.2378(2) 0.54978(16) 0.0292(5) Uani 1 1 d .
H26 H 0.8764 0.2989 0.5375 0.035 Uiso 1 1 calc R
C25 C 0.73266(16) 0.23536(17) 0.47675(14) 0.0176(4) Uani 1 1 d .
C19 C 0.75474(16) 0.48432(17) 0.38307(13) 0.0159(4) Uani 1 1 d .
C24 C 0.85201(17) 0.54607(18) 0.33782(14) 0.0198(4) Uani 1 1 d .
H24 H 0.9067 0.5124 0.2911 0.024 Uiso 1 1 calc R
C23 C 0.8686(2) 0.65757(19) 0.36148(15) 0.0286(5) Uani 1 1 d .
H23 H 0.9342 0.7002 0.3301 0.034 Uiso 1 1 calc R
C22 C 0.7904(2) 0.70629(19) 0.43018(15) 0.0311(5) Uani 1 1 d .
H22 H 0.8013 0.7828 0.4453 0.037 Uiso 1 1 calc R
C21 C 0.6962(2) 0.64305(19) 0.47699(16) 0.0312(5) Uani 1 1 d .
H21 H 0.6433 0.6757 0.5252 0.037 Uiso 1 1 calc R
C20 C 0.67855(18) 0.53229(18) 0.45396(14) 0.0222(4) Uani 1 1 d .
H20 H 0.6141 0.4891 0.4868 0.027 Uiso 1 1 calc R
C13 C 0.55618(15) 0.36875(17) 0.31281(13) 0.0160(4) Uani 1 1 d .
C18 C 0.47881(16) 0.48463(18) 0.29860(14) 0.0204(4) Uani 1 1 d .
H18 H 0.5122 0.5526 0.3131 0.024 Uiso 1 1 calc R
C17 C 0.35211(17) 0.5024(2) 0.26310(15) 0.0271(4) Uani 1 1 d .
H17 H 0.2996 0.5822 0.2532 0.033 Uiso 1 1 calc R
C16 C 0.30297(17) 0.4032(2) 0.24227(15) 0.0295(5) Uani 1 1 d .
H16 H 0.2168 0.4149 0.2181 0.035 Uiso 1 1 calc R
C15 C 0.37981(18) 0.2875(2) 0.25685(15) 0.0280(5) Uani 1 1 d .
H15 H 0.3458 0.2196 0.2428 0.034 Uiso 1 1 calc R
C14 C 0.50614(16) 0.26886(18) 0.29172(14) 0.0188(4) Uani 1 1 d .
H14 H 0.5583 0.1889 0.3012 0.023 Uiso 1 1 calc R
C4 C 1.10365(17) 0.18633(17) 0.08788(14) 0.0181(4) Uani 1 1 d .
C3 C 0.91418(17) 0.06903(19) 0.08643(15) 0.0254(4) Uani 1 1 d .
C5 C 0.92017(15) 0.28277(17) -0.05974(15) 0.0192(4) Uani 1 1 d .
C2 C 1.00191(17) 0.22782(17) 0.32682(14) 0.0199(4) Uani 1 1 d .
C1 C 0.83821(17) 0.09633(18) 0.30125(14) 0.0210(4) Uani 1 1 d .
C7 C 0.64894(15) 0.42560(16) 0.07072(13) 0.0148(4) Uani 1 1 d .
H7A H 0.6596 0.4451 -0.0031 0.018 Uiso 1 1 calc R
H7B H 0.5556 0.4327 0.0832 0.018 Uiso 1 1 calc R
C6 C 0.82739(15) 0.52931(16) 0.07828(14) 0.0159(4) Uani 1 1 d .
H6A H 0.8503 0.6057 0.0932 0.019 Uiso 1 1 calc R
H6B H 0.8295 0.5383 0.0045 0.019 Uiso 1 1 calc R
C8 C 0.60952(15) 0.64033(16) 0.08049(14) 0.0164(4) Uani 1 1 d .
H8A H 0.5195 0.6263 0.0895 0.020 Uiso 1 1 calc R
H8B H 0.6207 0.6746 0.0080 0.020 Uiso 1 1 calc R
C9 C 0.63219(16) 0.73642(16) 0.13961(14) 0.0183(4) Uani 1 1 d .
H9A H 0.7215 0.7522 0.1293 0.022 Uiso 1 1 calc R
H9B H 0.6231 0.7015 0.2122 0.022 Uiso 1 1 calc R
C10 C 0.53907(17) 0.86043(17) 0.10887(15) 0.0229(4) Uani 1 1 d .
H10 H 0.5545 0.8981 0.0370 0.027 Uiso 1 1 calc R
C12 C 0.39826(18) 0.8443(2) 0.11765(19) 0.0344(5) Uani 1 1 d .
H12A H 0.3788 0.7955 0.0702 0.052 Uiso 1 1 calc R
H12B H 0.3429 0.9262 0.1021 0.052 Uiso 1 1 calc R
H12C H 0.3827 0.8008 0.1863 0.052 Uiso 1 1 calc R
C11 C 0.5671(2) 0.9499(2) 0.17262(19) 0.0347(5) Uani 1 1 d .
H11A H 0.5102 1.0303 0.1505 0.052 Uiso 1 1 calc R
H11B H 0.6569 0.9616 0.1647 0.052 Uiso 1 1 calc R
H11C H 0.5520 0.9151 0.2435 0.052 Uiso 1 1 calc R

loop_
_atom_site_aniso_label
_atom_site_aniso_U_11
_atom_site_aniso_U_22
_atom_site_aniso_U_33
_atom_site_aniso_U_23
_atom_site_aniso_U_13
_atom_site_aniso_U_12
P1 0.0139(2) 0.0118(2) 0.0132(2) -0.00288(19) 0.00194(16) -0.00260(17)
Fe1 0.01540(12) 0.01159(14) 0.01549(15) -0.00484(11) 0.00339(9) 0.00048(10)
Fe2 0.01311(12) 0.01017(14) 0.01320(14) -0.00246(11) 0.00116(9) -0.00064(9)
S1 0.01412(19) 0.0108(2) 0.0158(2) -0.00478(18) 0.00119(16) -0.00169(16)
S2 0.01198(18) 0.0120(2) 0.0172(2) -0.00392(18) 0.00232(16) -0.00129(16)
O4 0.0210(7) 0.0257(8) 0.0349(9) -0.0063(7) -0.0013(6) 0.0063(6)
O3 0.0529(9) 0.0167(9) 0.0633(12) -0.0196(8) 0.0318(8) -0.0089(7)
O5 0.0327(7) 0.0373(9) 0.0178(8) -0.0044(7) -0.0008(6) 0.0022(6)
O2 0.0247(7) 0.0432(10) 0.0351(9) -0.0080(8) -0.0124(6) 0.0012(6)
O1 0.0587(10) 0.0138(8) 0.0397(10) 0.0017(7) 0.0019(8) -0.0082(7)
N2 0.0493(11) 0.0303(11) 0.0330(11) 0.0030(9) -0.0015(9) -0.0157(9)
N1 0.0127(6) 0.0098(8) 0.0167(8) -0.0032(6) 0.0023(5) -0.0009(5)
C29 0.0590(15) 0.0303(14) 0.0408(15) 0.0063(12) 0.0038(12) -0.0182(12)
C28 0.0554(14) 0.0252(13) 0.0210(12) 0.0055(10) 0.0072(10) 0.0044(10)
C27 0.0458(12) 0.0342(14) 0.0225(12) 0.0009(10) -0.0083(9) 0.0018(10)
C26 0.0336(10) 0.0270(12) 0.0247(11) 0.0007(10) -0.0037(8) -0.0066(9)
C25 0.0210(8) 0.0146(10) 0.0156(10) -0.0029(8) 0.0053(7) 0.0006(7)
C19 0.0193(8) 0.0141(10) 0.0142(9) -0.0026(8) -0.0019(7) -0.0024(7)
C24 0.0244(9) 0.0211(11) 0.0161(10) -0.0065(8) 0.0020(7) -0.0069(8)
C23 0.0403(11) 0.0262(12) 0.0236(11) -0.0040(9) 0.0008(9) -0.0196(9)
C22 0.0610(14) 0.0162(11) 0.0197(11) -0.0062(9) -0.0011(10) -0.0135(10)
C21 0.0526(13) 0.0189(11) 0.0228(11) -0.0097(9) 0.0093(9) -0.0019(9)
C20 0.0307(10) 0.0154(10) 0.0215(10) -0.0062(8) 0.0095(8) -0.0045(8)
C13 0.0144(8) 0.0213(10) 0.0125(9) -0.0037(8) 0.0045(6) -0.0043(7)
C18 0.0197(8) 0.0195(10) 0.0202(10) -0.0008(8) 0.0032(7) -0.0037(7)
C17 0.0205(9) 0.0264(12) 0.0271(11) 0.0052(9) 0.0009(8) 0.0014(8)
C16 0.0173(9) 0.0416(14) 0.0268(11) 0.0006(10) -0.0016(8) -0.0077(9)
C15 0.0253(10) 0.0352(13) 0.0275(11) -0.0093(10) 0.0030(8) -0.0137(9)
C14 0.0200(8) 0.0176(10) 0.0199(10) -0.0057(8) 0.0046(7) -0.0045(7)
C4 0.0242(10) 0.0124(10) 0.0169(10) -0.0042(8) 0.0032(7) 0.0001(7)
C3 0.0250(9) 0.0221(12) 0.0307(12) -0.0127(9) 0.0139(8) -0.0007(8)
C5 0.0151(8) 0.0164(10) 0.0258(12) -0.0082(9) 0.0017(7) 0.0020(7)
C2 0.0222(9) 0.0155(10) 0.0207(10) -0.0040(8) 0.0040(8) -0.0002(7)
C1 0.0245(9) 0.0173(11) 0.0194(10) -0.0036(9) -0.0008(7) 0.0006(8)
C7 0.0156(8) 0.0119(9) 0.0159(9) -0.0030(8) -0.0013(6) 0.0002(7)
C6 0.0153(8) 0.0120(9) 0.0190(10) -0.0015(8) 0.0036(7) -0.0011(7)
C8 0.0163(8) 0.0128(9) 0.0177(10) -0.0016(8) -0.0002(7) 0.0015(7)
C9 0.0195(8) 0.0122(10) 0.0224(10) -0.0036(8) 0.0008(7) -0.0005(7)
C10 0.0299(10) 0.0123(10) 0.0236(11) -0.0033(8) 0.0039(8) 0.0030(8)
C12 0.0254(10) 0.0257(12) 0.0531(15) -0.0214(11) -0.0050(9) 0.0101(8)
C11 0.0345(11) 0.0187(11) 0.0532(15) -0.0165(11) 0.0047(10) -0.0006(9)

loop_
_atom_type_symbol
_atom_type_description
_atom_type_scat_dispersion_real
_atom_type_scat_dispersion_imag
_atom_type_scat_source
C C 0.0033 0.0016 'International Tables Vol C Tables 4.2.6.8 and 6.1.1.4'
H H 0.0000 0.0000 'International Tables Vol C Tables 4.2.6.8 and 6.1.1.4'
Fe Fe 0.3463 0.8444 'International Tables Vol C Tables 4.2.6.8 and 6.1.1.4'
N N 0.0061 0.0033 'International Tables Vol C Tables 4.2.6.8 and 6.1.1.4'
O O 0.0106 0.0060 'International Tables Vol C Tables 4.2.6.8 and 6.1.1.4'
P P 0.1023 0.0942 'International Tables Vol C Tables 4.2.6.8 and 6.1.1.4'
S S 0.1246 0.1234 'International Tables Vol C Tables 4.2.6.8 and 6.1.1.4'

loop_
_geom_angle_atom_site_label_1
_geom_angle_atom_site_label_2
_geom_angle_atom_site_label_3
_geom_angle
C19 P1 C13 105.16(8)
C19 P1 C25 101.16(8)
C13 P1 C25 103.59(8)
C19 P1 Fe2 120.04(6)
C13 P1 Fe2 114.83(6)
C25 P1 Fe2 110.06(6)
C4 Fe1 C3 91.89(8)
C4 Fe1 C5 98.44(8)
C3 Fe1 C5 100.09(9)
C4 Fe1 S1 159.10(6)
C3 Fe1 S1 87.02(6)
C5 Fe1 S1 102.30(5)
C4 Fe1 S2 87.81(6)
C3 Fe1 S2 153.77(7)
C5 Fe1 S2 105.90(6)
S1 Fe1 S2 84.111(16)
C4 Fe1 Fe2 103.88(6)
C3 Fe1 Fe2 98.69(6)
C5 Fe1 Fe2 150.18(6)
S1 Fe1 Fe2 55.824(13)
S2 Fe1 Fe2 56.184(13)
C1 Fe2 C2 90.55(8)
C1 Fe2 P1 95.92(6)
C2 Fe2 P1 96.00(6)
C1 Fe2 S1 90.18(6)
C2 Fe2 S1 163.96(6)
P1 Fe2 S1 99.86(2)
C1 Fe2 S2 152.88(6)
C2 Fe2 S2 88.15(6)
P1 Fe2 S2 111.17(2)
S1 Fe2 S2 83.932(19)
C1 Fe2 Fe1 99.28(6)
C2 Fe2 Fe1 108.20(6)
P1 Fe2 Fe1 151.131(17)
S1 Fe2 Fe1 55.911(16)
S2 Fe2 Fe1 55.805(14)
C7 S1 Fe2 110.64(5)
C7 S1 Fe1 111.77(5)
Fe2 S1 Fe1 68.266(16)
C6 S2 Fe1 110.67(6)
C6 S2 Fe2 112.30(5)
Fe1 S2 Fe2 68.010(17)
C25 N2 C29 117.88(18)
C6 N1 C7 110.46(13)
C6 N1 C8 111.06(13)
C7 N1 C8 109.61(13)
N2 C29 C28 123.4(2)
N2 C29 H29 118.3
C28 C29 H29 118.3
C27 C28 C29 118.3(2)
C27 C28 H28 120.8
C29 C28 H28 120.8
C28 C27 C26 119.5(2)
C28 C27 H27 120.2
C26 C27 H27 120.2
C27 C26 C25 119.74(18)
C27 C26 H26 120.1
C25 C26 H26 120.1
N2 C25 C26 121.14(18)
N2 C25 P1 117.61(14)
C26 C25 P1 120.90(14)
C20 C19 C24 119.47(16)
C20 C19 P1 119.72(13)
C24 C19 P1 120.81(14)
C19 C24 C23 119.70(17)
C19 C24 H24 120.2
C23 C24 H24 120.2
C22 C23 C24 120.49(17)
C22 C23 H23 119.8
C24 C23 H23 119.8
C21 C22 C23 119.67(18)
C21 C22 H22 120.2
C23 C22 H22 120.2
C22 C21 C20 120.38(19)
C22 C21 H21 119.8
C20 C21 H21 119.8
C21 C20 C19 120.25(17)
C21 C20 H20 119.9
C19 C20 H20 119.9
C18 C13 C14 119.44(16)
C18 C13 P1 123.17(13)
C14 C13 P1 117.28(14)
C13 C18 C17 120.47(17)
C13 C18 H18 119.8
C17 C18 H18 119.8
C16 C17 C18 119.90(19)
C16 C17 H17 120.1
C18 C17 H17 120.1
C15 C16 C17 119.69(17)
C15 C16 H16 120.2
C17 C16 H16 120.2
C16 C15 C14 120.93(17)
C16 C15 H15 119.5
C14 C15 H15 119.5
C15 C14 C13 119.57(18)
C15 C14 H14 120.2
C13 C14 H14 120.2
O4 C4 Fe1 179.48(17)
O3 C3 Fe1 178.9(2)
O5 C5 Fe1 178.03(17)
O2 C2 Fe2 178.97(17)
O1 C1 Fe2 176.85(17)
N1 C7 S1 116.11(12)
N1 C7 H7A 108.3
S1 C7 H7A 108.3
N1 C7 H7B 108.3
S1 C7 H7B 108.3
H7A C7 H7B 107.4
N1 C6 S2 113.84(12)
N1 C6 H6A 108.8
S2 C6 H6A 108.8
N1 C6 H6B 108.8
S2 C6 H6B 108.8
H6A C6 H6B 107.7
N1 C8 C9 113.61(14)
N1 C8 H8A 108.8
C9 C8 H8A 108.8
N1 C8 H8B 108.8
C9 C8 H8B 108.8
H8A C8 H8B 107.7
C8 C9 C10 113.29(15)
C8 C9 H9A 108.9
C10 C9 H9A 108.9
C8 C9 H9B 108.9
C10 C9 H9B 108.9
H9A C9 H9B 107.7
C12 C10 C11 110.23(16)
C12 C10 C9 112.57(15)
C11 C10 C9 109.80(16)
C12 C10 H10 108.0
C11 C10 H10 108.0
C9 C10 H10 108.0
C10 C12 H12A 109.5
C10 C12 H12B 109.5
H12A C12 H12B 109.5
C10 C12 H12C 109.5
H12A C12 H12C 109.5
H12B C12 H12C 109.5
C10 C11 H11A 109.5
C10 C11 H11B 109.5
H11A C11 H11B 109.5
C10 C11 H11C 109.5
H11A C11 H11C 109.5
H11B C11 H11C 109.5

loop_
_geom_bond_atom_site_label_1
_geom_bond_atom_site_label_2
_geom_bond_distance
P1 C19 1.8340(17)
P1 C13 1.8435(17)
P1 C25 1.8434(19)
P1 Fe2 2.2328(5)
Fe1 C4 1.7892(18)
Fe1 C3 1.795(2)
Fe1 C5 1.806(2)
Fe1 S1 2.2583(5)
Fe1 S2 2.2595(5)
Fe1 Fe2 2.5330(5)
Fe2 C1 1.779(2)
Fe2 C2 1.7793(18)
Fe2 S1 2.2560(5)
Fe2 S2 2.2696(5)
S1 C7 1.8301(18)
S2 C6 1.8304(18)
O4 C4 1.147(2)
O3 C3 1.149(2)
O5 C5 1.144(2)
O2 C2 1.149(2)
O1 C1 1.146(2)
N2 C25 1.355(2)
N2 C29 1.358(3)
N1 C6 1.455(2)
N1 C7 1.455(2)
N1 C8 1.483(2)
C29 C28 1.377(3)
C29 H29 0.9500
C28 C27 1.377(3)
C28 H28 0.9500
C27 C26 1.381(3)
C27 H27 0.9500
C26 C25 1.392(3)
C26 H26 0.9500
C19 C20 1.389(3)
C19 C24 1.394(2)
C24 C23 1.396(3)
C24 H24 0.9500
C23 C22 1.380(3)
C23 H23 0.9500
C22 C21 1.384(3)
C22 H22 0.9500
C21 C20 1.387(3)
C21 H21 0.9500
C20 H20 0.9500
C13 C18 1.384(3)
C13 C14 1.401(2)
C18 C17 1.396(3)
C18 H18 0.9500
C17 C16 1.387(3)
C17 H17 0.9500
C16 C15 1.380(3)
C16 H16 0.9500
C15 C14 1.389(3)
C15 H15 0.9500
C14 H14 0.9500
C7 H7A 0.9900
C7 H7B 0.9900
C6 H6A 0.9900
C6 H6B 0.9900
C8 C9 1.532(2)
C8 H8A 0.9900
C8 H8B 0.9900
C9 C10 1.534(3)
C9 H9A 0.9900
C9 H9B 0.9900
C10 C12 1.527(3)
C10 C11 1.532(3)
C10 H10 1.0000
C12 H12A 0.9800
C12 H12B 0.9800
C12 H12C 0.9800
C11 H11A 0.9800
C11 H11B 0.9800
C11 H11C 0.9800

loop_
_geom_torsion_atom_site_label_1
_geom_torsion_atom_site_label_2
_geom_torsion_atom_site_label_3
_geom_torsion_atom_site_label_4
_geom_torsion
C19 P1 Fe2 C1 151.26(9)
C13 P1 Fe2 C1 -81.83(9)
C25 P1 Fe2 C1 34.57(8)
C19 P1 Fe2 C2 60.08(9)
C13 P1 Fe2 C2 -173.01(9)
C25 P1 Fe2 C2 -56.61(8)
C19 P1 Fe2 S1 -117.52(7)
C13 P1 Fe2 S1 9.39(7)
C25 P1 Fe2 S1 125.79(6)
C19 P1 Fe2 S2 -30.25(7)
C13 P1 Fe2 S2 96.65(7)
C25 P1 Fe2 S2 -146.95(6)
C19 P1 Fe2 Fe1 -87.17(7)
C13 P1 Fe2 Fe1 39.74(7)
C25 P1 Fe2 Fe1 156.14(6)
C4 Fe1 Fe2 C1 -90.62(8)
C3 Fe1 Fe2 C1 3.51(8)
C5 Fe1 Fe2 C1 132.04(12)
S1 Fe1 Fe2 C1 83.88(6)
S2 Fe1 Fe2 C1 -168.33(6)
C4 Fe1 Fe2 C2 3.04(9)
C3 Fe1 Fe2 C2 97.17(9)
C5 Fe1 Fe2 C2 -134.29(12)
S1 Fe1 Fe2 C2 177.54(6)
S2 Fe1 Fe2 C2 -74.67(6)
C4 Fe1 Fe2 P1 148.55(7)
C3 Fe1 Fe2 P1 -117.32(7)
C5 Fe1 Fe2 P1 11.21(11)
S1 Fe1 Fe2 P1 -36.95(3)
S2 Fe1 Fe2 P1 70.84(3)
C4 Fe1 Fe2 S1 -174.50(6)
C3 Fe1 Fe2 S1 -80.37(6)
C5 Fe1 Fe2 S1 48.16(11)
S2 Fe1 Fe2 S1 107.79(2)
C4 Fe1 Fe2 S2 77.71(6)
C3 Fe1 Fe2 S2 171.84(7)
C5 Fe1 Fe2 S2 -59.63(11)
S1 Fe1 Fe2 S2 -107.79(2)
C1 Fe2 S1 C7 152.85(8)
C2 Fe2 S1 C7 -114.5(2)
P1 Fe2 S1 C7 56.81(6)
S2 Fe2 S1 C7 -53.68(6)
Fe1 Fe2 S1 C7 -106.06(6)
C1 Fe2 S1 Fe1 -101.10(6)
C2 Fe2 S1 Fe1 -8.5(2)
P1 Fe2 S1 Fe1 162.866(17)
S2 Fe2 S1 Fe1 52.374(16)
C4 Fe1 S1 C7 119.55(17)
C3 Fe1 S1 C7 -152.96(9)
C5 Fe1 S1 C7 -53.28(8)
S2 Fe1 S1 C7 51.75(6)
Fe2 Fe1 S1 C7 104.44(6)
C4 Fe1 S1 Fe2 15.12(16)
C3 Fe1 S1 Fe2 102.60(7)
C5 Fe1 S1 Fe2 -157.72(6)
S2 Fe1 S1 Fe2 -52.684(15)
C4 Fe1 S2 C6 145.10(8)
C3 Fe1 S2 C6 -125.07(15)
C5 Fe1 S2 C6 46.94(8)
S1 Fe1 S2 C6 -54.20(6)
Fe2 Fe1 S2 C6 -106.57(6)
C4 Fe1 S2 Fe2 -108.33(6)
C3 Fe1 S2 Fe2 -18.51(14)
C5 Fe1 S2 Fe2 153.51(5)
S1 Fe1 S2 Fe2 52.366(15)
C1 Fe2 S2 C6 130.20(14)
C2 Fe2 S2 C6 -142.21(8)
P1 Fe2 S2 C6 -46.49(6)
S1 Fe2 S2 C6 51.76(6)
Fe1 Fe2 S2 C6 104.23(6)
C1 Fe2 S2 Fe1 25.96(13)
C2 Fe2 S2 Fe1 113.56(6)
P1 Fe2 S2 Fe1 -150.721(18)
S1 Fe2 S2 Fe1 -52.467(16)
C25 N2 C29 C28 -0.6(4)
N2 C29 C28 C27 0.1(4)
C29 C28 C27 C26 -0.1(3)
C28 C27 C26 C25 0.6(3)
C29 N2 C25 C26 1.1(3)
C29 N2 C25 P1 174.41(17)
C27 C26 C25 N2 -1.1(3)
C27 C26 C25 P1 -174.25(17)
C19 P1 C25 N2 146.51(15)
C13 P1 C25 N2 37.73(17)
Fe2 P1 C25 N2 -85.52(15)
C19 P1 C25 C26 -40.15(17)
C13 P1 C25 C26 -148.93(16)
Fe2 P1 C25 C26 87.82(16)
C13 P1 C19 C20 55.09(17)
C25 P1 C19 C20 -52.46(16)
Fe2 P1 C19 C20 -173.66(13)
C13 P1 C19 C24 -125.54(15)
C25 P1 C19 C24 126.91(16)
Fe2 P1 C19 C24 5.71(18)
C20 C19 C24 C23 -2.3(3)
P1 C19 C24 C23 178.29(15)
C19 C24 C23 C22 0.8(3)
C24 C23 C22 C21 1.0(3)
C23 C22 C21 C20 -1.1(3)
C22 C21 C20 C19 -0.5(3)
C24 C19 C20 C21 2.2(3)
P1 C19 C20 C21 -178.40(16)
C19 P1 C13 C18 8.91(17)
C25 P1 C13 C18 114.68(16)
Fe2 P1 C13 C18 -125.27(14)
C19 P1 C13 C14 -175.02(14)
C25 P1 C13 C14 -69.25(15)
Fe2 P1 C13 C14 50.80(15)
C14 C13 C18 C17 -0.3(3)
P1 C13 C18 C17 175.68(14)
C13 C18 C17 C16 0.3(3)
C18 C17 C16 C15 0.0(3)
C17 C16 C15 C14 -0.3(3)
C16 C15 C14 C13 0.3(3)
C18 C13 C14 C15 0.0(3)
P1 C13 C14 C15 -176.19(14)
C3 Fe1 C4 O4 -123(26)
C5 Fe1 C4 O4 137(26)
S1 Fe1 C4 O4 -36(26)
S2 Fe1 C4 O4 31(26)
Fe2 Fe1 C4 O4 -23(26)
C4 Fe1 C3 O3 81(8)
C5 Fe1 C3 O3 -180(100)
S1 Fe1 C3 O3 -78(8)
S2 Fe1 C3 O3 -8(9)
Fe2 Fe1 C3 O3 -23(8)
C4 Fe1 C5 O5 57(4)
C3 Fe1 C5 O5 -37(4)
S1 Fe1 C5 O5 -126(4)
S2 Fe1 C5 O5 147(4)
Fe2 Fe1 C5 O5 -165(4)
C1 Fe2 C2 O2 92(10)
P1 Fe2 C2 O2 -172(100)
S1 Fe2 C2 O2 0(10)
S2 Fe2 C2 O2 -61(10)
Fe1 Fe2 C2 O2 -8(10)
C2 Fe2 C1 O1 -53(3)
P1 Fe2 C1 O1 -150(3)
S1 Fe2 C1 O1 111(3)
S2 Fe2 C1 O1 34(3)
Fe1 Fe2 C1 O1 55(3)
C6 N1 C7 S1 69.13(16)
C8 N1 C7 S1 -168.17(11)
Fe2 S1 C7 N1 6.78(14)
Fe1 S1 C7 N1 -67.22(13)
C7 N1 C6 S2 -71.63(16)
C8 N1 C6 S2 166.52(11)
Fe1 S2 C6 N1 72.87(12)
Fe2 S2 C6 N1 -1.00(14)
C6 N1 C8 C9 -71.88(18)
C7 N1 C8 C9 165.78(14)
N1 C8 C9 C10 -178.63(14)
C8 C9 C10 C12 55.9(2)
C8 C9 C10 C11 179.11(16)
